data_7211546
loop_
_publ_author_name
'Schultheiss, Nate'
'Lorimer, Keith'
'Wolfe, Skylar'
'Desper, John'

_publ_section_title
;
 Attempted construction of minoxidil: carboxylic acid cocrystals; 7 salts
 and 1 cocrystal resulted
;
_journal_issue 3
_journal_name_full CrystEngComm
_journal_page_first 742
_journal_paper_doi 10.1039/b910136e
_journal_volume 12
_journal_year 2010
_chemical_formula_moiety
;
(C9 H15 N5 O)2 (C6 H10 O4)
;
_chemical_formula_sum 'C24 H40 N10 O6'
_chemical_formula_weight 564.66
_chemical_name_systematic
;
3189-76-02 minoxidil : adipic acid
;
_space_group_IT_number 14
_symmetry_cell_setting monoclinic
_symmetry_space_group_name_Hall '-P 2yn'
_symmetry_space_group_name_H-M 'P 1 21/n 1'
_atom_sites_solution_hydrogens geom
_atom_sites_solution_primary direct
_atom_sites_solution_secondary difmap
_audit_creation_method SHELXL-97
_cell_angle_alpha 90.00
_cell_angle_beta 94.615(2)
_cell_angle_gamma 90.00
_cell_formula_units_Z 4
_cell_length_a 11.6780(5)
_cell_length_b 17.9581(8)
_cell_length_c 13.6730(6)
_cell_measurement_reflns_used 9972
_cell_measurement_temperature 120(2)
_cell_measurement_theta_max 30.90
_cell_measurement_theta_min 2.39
_cell_volume 2858.1(2)
_computing_cell_refinement 'Bruker SMART'
_computing_data_collection 'Bruker SMART'
_computing_data_reduction 'Bruker SAINT'
_computing_molecular_graphics 'Bruker SHELXTL'
_computing_publication_material 'Bruker SHELXTL'
_computing_structure_refinement 'SHELXL-97 (Sheldrick, 1997)'
_computing_structure_solution 'SHELXS-97 (Sheldrick, 1990)'
_diffrn_ambient_temperature 120(2)
_diffrn_measured_fraction_theta_full 0.989
_diffrn_measured_fraction_theta_max 0.969
_diffrn_measurement_device_type 'CCD area detector'
_diffrn_measurement_method 'phi and omega scans'
_diffrn_radiation_monochromator graphite
_diffrn_radiation_source 'fine-focus sealed tube'
_diffrn_radiation_type MoK\a
_diffrn_radiation_wavelength 0.71073
_diffrn_reflns_av_R_equivalents 0.0362
_diffrn_reflns_av_sigmaI/netI 0.0299
_diffrn_reflns_limit_h_max 17
_diffrn_reflns_limit_h_min -16
_diffrn_reflns_limit_k_max 26
_diffrn_reflns_limit_k_min -26
_diffrn_reflns_limit_l_max 20
_diffrn_reflns_limit_l_min -19
_diffrn_reflns_number 44461
_diffrn_reflns_theta_full 25.00
_diffrn_reflns_theta_max 31.51
_diffrn_reflns_theta_min 2.08
_exptl_absorpt_coefficient_mu 0.097
_exptl_absorpt_correction_T_max 0.9856
_exptl_absorpt_correction_T_min 0.9762
_exptl_absorpt_correction_type multi-scan
_exptl_absorpt_process_details SADABS
_exptl_crystal_colour colourless
_exptl_crystal_density_diffrn 1.312
_exptl_crystal_density_method 'not measured'
_exptl_crystal_description plate
_exptl_crystal_F_000 1208
_exptl_crystal_size_max 0.25
_exptl_crystal_size_mid 0.25
_exptl_crystal_size_min 0.15
_refine_diff_density_max 0.375
_refine_diff_density_min -0.302
_refine_diff_density_rms 0.048
_refine_ls_extinction_method none
_refine_ls_goodness_of_fit_ref 1.047
_refine_ls_hydrogen_treatment mixed
_refine_ls_matrix_type full
_refine_ls_number_parameters 443
_refine_ls_number_reflns 9224
_refine_ls_number_restraints 63
_refine_ls_restrained_S_all 1.045
_refine_ls_R_factor_all 0.0768
_refine_ls_R_factor_gt 0.0500
_refine_ls_shift/su_max 0.000
_refine_ls_shift/su_mean 0.000
_refine_ls_structure_factor_coef Fsqd
_refine_ls_weighting_details 'calc w=1/[\s^2^(Fo^2^)+(0.0700P)^2^+0.7000P] where P=(Fo^2^+2Fc^2^)/3'
_refine_ls_weighting_scheme calc
_refine_ls_wR_factor_gt 0.1305
_refine_ls_wR_factor_ref 0.1459
_reflns_number_gt 6534
_reflns_number_total 9224
_reflns_threshold_expression >2sigma(I)
_cod_data_source_file b910136e.txt
_cod_data_source_block ns0803m
_cod_depositor_comments
;
The following automatic conversions were performed:

'_symmetry_cell_setting' value 'Monoclinic' changed to 'monoclinic'
according to /home/saulius/struct/CIF-dictionaries/cif_core.dic
dictionary named 'cif_core.dic' version 2.4.2 from 2011-04-26.

Automatic conversion script
Id: cif_fix_values 1891 2012-01-12 08:04:46Z andrius 
;
_cod_original_sg_symbol_H-M P2(1)/n
_cod_database_code 7211546

loop_
_symmetry_equiv_pos_as_xyz
'x, y, z'
'-x+1/2, y+1/2, -z+1/2'
'-x, -y, -z'
'x-1/2, -y-1/2, z-1/2'

loop_
_atom_site_label
_atom_site_type_symbol
_atom_site_fract_x
_atom_site_fract_y
_atom_site_fract_z
_atom_site_U_iso_or_equiv
_atom_site_adp_type
_atom_site_occupancy
_atom_site_symmetry_multiplicity
_atom_site_calc_flag
_atom_site_refinement_flags
_atom_site_disorder_assembly
_atom_site_disorder_group
N11 N -0.07741(9) 0.34139(6) -0.09918(7) 0.0235(2) Uani 1 1 d . . .
O11 O -0.12468(8) 0.40043(5) -0.05129(7) 0.0268(2) Uani 1 1 d . . .
H11 H -0.0690(14) 0.4111(9) 0.0042(13) 0.032 Uiso 1 1 d . . .
N12 N 0.00210(10) 0.42729(6) -0.19928(8) 0.0288(2) Uani 1 1 d . . .
H12A H 0.0410 0.4391 -0.2496 0.035 Uiso 1 1 calc R . .
H12B H -0.0255 0.4626 -0.1633 0.035 Uiso 1 1 calc R . .
N13 N 0.02561(10) 0.30133(6) -0.23048(8) 0.0259(2) Uani 1 1 d . . .
C14 C 0.00355(10) 0.22914(7) -0.20559(9) 0.0231(2) Uani 1 1 d . . .
C16 C -0.10148(11) 0.26983(7) -0.07334(9) 0.0241(2) Uani 1 1 d . . .
C15 C -0.06234(11) 0.21253(7) -0.12719(9) 0.0231(2) Uani 1 1 d . . .
H15 H -0.0795 0.1624 -0.1118 0.028 Uiso 1 1 calc R . .
N16 N -0.16265(10) 0.26108(7) 0.00478(8) 0.0300(2) Uani 1 1 d . . .
H16A H -0.1800 0.2161 0.0243 0.036 Uiso 1 1 calc R . .
H16B H -0.1854 0.3003 0.0365 0.036 Uiso 1 1 calc R . .
C12 C -0.01491(11) 0.35607(7) -0.17764(9) 0.0230(2) Uani 1 1 d . . .
N21 N 0.04976(10) 0.17576(6) -0.25907(9) 0.0310(3) Uani 1 1 d . . .
C22 C 0.02454(15) 0.09681(8) -0.25170(11) 0.0374(3) Uani 1 1 d . . .
H22A H -0.0210 0.0879 -0.1948 0.045 Uiso 1 1 calc R . .
H22B H 0.0972 0.0684 -0.2413 0.045 Uiso 1 1 calc R . .
C23 C -0.04271(15) 0.07003(8) -0.34524(12) 0.0399(4) Uani 1 1 d . . .
H23A H -0.0540 0.0155 -0.3416 0.048 Uiso 1 1 calc R . .
H23B H -0.1194 0.0939 -0.3510 0.048 Uiso 1 1 calc R . .
C24 C 0.01987(14) 0.08858(8) -0.43516(11) 0.0374(3) Uani 1 1 d . . .
H24A H -0.0296 0.0757 -0.4950 0.045 Uiso 1 1 calc R . .
H24B H 0.0908 0.0583 -0.4347 0.045 Uiso 1 1 calc R . .
C25 C 0.05083(13) 0.17074(8) -0.43766(11) 0.0353(3) Uani 1 1 d . . .
H25A H 0.0981 0.1803 -0.4932 0.042 Uiso 1 1 calc R . .
H25B H -0.0202 0.2008 -0.4478 0.042 Uiso 1 1 calc R . .
C26 C 0.11710(13) 0.19371(9) -0.34228(11) 0.0389(4) Uani 1 1 d . . .
H26A H 0.1916 0.1671 -0.3351 0.047 Uiso 1 1 calc R . .
H26B H 0.1328 0.2479 -0.3433 0.047 Uiso 1 1 calc R . .
N31A N 0.30108(19) 0.36302(16) 0.88292(19) 0.0174(4) Uani 0.123(13) 1 d PD A 1
O31A O 0.3324(10) 0.4251(5) 0.8301(6) 0.0245(9) Uani 0.123(13) 1 d PD A 1
H31A H 0.2809(15) 0.4318(9) 0.7761(13) 0.029 Uiso 0.123(13) 1 d P A 1
C32A C 0.325(2) 0.2929(3) 0.8511(11) 0.0235(14) Uani 0.123(13) 1 d PD A 1
N32A N 0.3872(4) 0.2883(4) 0.7730(3) 0.0249(7) Uani 0.123(13) 1 d PD A 1
H32A H 0.4034 0.2445 0.7489 0.030 Uiso 0.123(13) 1 calc PR A 1
H32B H 0.4118 0.3291 0.7459 0.030 Uiso 0.123(13) 1 calc PR A 1
N33A N 0.2840(2) 0.2324(3) 0.8974(3) 0.0223(7) Uani 0.123(13) 1 d PD A 1
C34A C 0.21929(16) 0.24353(11) 0.97733(13) 0.0214(4) Uani 0.123(13) 1 d PD A 1
C35A C 0.19180(15) 0.31327(12) 1.00714(14) 0.0225(4) Uani 0.123(13) 1 d PD A 1
H35A H 0.1454 0.3199 1.0604 0.027 Uiso 0.123(13) 1 d PR A 1
C36A C 0.236(2) 0.3731(4) 0.9608(11) 0.0264(12) Uani 0.123(13) 1 d PD A 1
N36A N 0.2150(8) 0.4430(4) 0.9877(7) 0.0273(10) Uani 0.123(13) 1 d PD A 1
H36A H 0.2426 0.4805 0.9556 0.033 Uiso 0.123(13) 1 calc PR A 1
H36B H 0.1735 0.4514 1.0375 0.033 Uiso 0.123(13) 1 calc PR A 1
N41A N 0.18080(15) 0.18538(9) 1.02808(12) 0.0299(3) Uani 0.123(13) 1 d P A 1
C42A C 0.2172(4) 0.1091(2) 1.0173(3) 0.0437(8) Uani 0.123(13) 1 d P A 1
H42A H 0.2651 0.1049 0.9610 0.052 Uiso 0.123(13) 1 calc PR A 1
H42B H 0.1492 0.0765 1.0045 0.052 Uiso 0.123(13) 1 calc PR A 1
C43A C 0.2868(3) 0.08429(14) 1.11195(19) 0.0514(7) Uani 0.123(13) 1 d P A 1
H43A H 0.3106 0.0317 1.1057 0.062 Uiso 0.123(13) 1 calc PR A 1
H43B H 0.3569 0.1152 1.1226 0.062 Uiso 0.123(13) 1 calc PR A 1
C44A C 0.2143(2) 0.09239(14) 1.19927(18) 0.0444(5) Uani 0.123(13) 1 d P A 1
H44A H 0.1478 0.0581 1.1914 0.053 Uiso 0.123(13) 1 calc PR A 1
H44B H 0.2609 0.0789 1.2604 0.053 Uiso 0.123(13) 1 calc PR A 1
C45A C 0.17221(19) 0.17192(14) 1.20632(16) 0.0358(5) Uani 0.123(13) 1 d P A 1
H45A H 0.2384 0.2056 1.2213 0.043 Uiso 0.123(13) 1 calc PR A 1
H45B H 0.1208 0.1760 1.2602 0.043 Uiso 0.123(13) 1 calc PR A 1
C46A C 0.10756(17) 0.19512(12) 1.10974(15) 0.0333(4) Uani 0.123(13) 1 d P A 1
H46A H 0.0373 0.1645 1.0979 0.040 Uiso 0.123(13) 1 calc PR A 1
H46B H 0.0841 0.2479 1.1136 0.040 Uiso 0.123(13) 1 calc PR A 1
N31B N 0.30108(19) 0.36302(16) 0.88292(19) 0.0174(4) Uani 0.577(13) 1 d PD A 2
O31B O 0.3324(10) 0.4251(5) 0.8301(6) 0.0245(9) Uani 0.577(13) 1 d PD A 2
H31B H 0.2809(15) 0.4318(9) 0.7761(13) 0.029 Uiso 0.577(13) 1 d P A 2
C32B C 0.236(2) 0.3731(4) 0.9608(11) 0.0264(12) Uani 0.577(13) 1 d PD A 2
N32B N 0.2150(8) 0.4430(4) 0.9877(7) 0.0273(10) Uani 0.577(13) 1 d PD A 2
H32C H 0.2426 0.4805 0.9556 0.033 Uiso 0.577(13) 1 calc PR A 2
H32D H 0.1735 0.4514 1.0375 0.033 Uiso 0.577(13) 1 calc PR A 2
N33B N 0.19180(15) 0.31327(12) 1.00714(14) 0.0225(4) Uani 0.577(13) 1 d PD A 2
C34B C 0.21929(16) 0.24353(11) 0.97733(13) 0.0214(4) Uani 0.577(13) 1 d PD A 2
C35B C 0.2840(2) 0.2324(3) 0.8974(3) 0.0223(7) Uani 0.577(13) 1 d PD A 2
H35B H 0.3027 0.1827 0.8773 0.027 Uiso 0.577(13) 1 d PR A 2
C36B C 0.325(2) 0.2929(3) 0.8511(11) 0.0235(14) Uani 0.577(13) 1 d PD A 2
N36B N 0.3872(4) 0.2883(4) 0.7730(3) 0.0249(7) Uani 0.577(13) 1 d PD A 2
H36C H 0.4034 0.2445 0.7489 0.030 Uiso 0.577(13) 1 calc PR A 2
H36D H 0.4118 0.3291 0.7459 0.030 Uiso 0.577(13) 1 calc PR A 2
N41B N 0.18080(15) 0.18538(9) 1.02808(12) 0.0299(3) Uani 0.577(13) 1 d P A 2
C42B C 0.2172(4) 0.1091(2) 1.0173(3) 0.0437(8) Uani 0.577(13) 1 d P A 2
H42C H 0.2651 0.1049 0.9610 0.052 Uiso 0.577(13) 1 calc PR A 2
H42D H 0.1492 0.0765 1.0045 0.052 Uiso 0.577(13) 1 calc PR A 2
C43B C 0.2868(3) 0.08429(14) 1.11195(19) 0.0514(7) Uani 0.577(13) 1 d P A 2
H43C H 0.3106 0.0317 1.1057 0.062 Uiso 0.577(13) 1 calc PR A 2
H43D H 0.3569 0.1152 1.1226 0.062 Uiso 0.577(13) 1 calc PR A 2
C44B C 0.2143(2) 0.09239(14) 1.19927(18) 0.0444(5) Uani 0.577(13) 1 d P A 2
H44C H 0.1478 0.0581 1.1914 0.053 Uiso 0.577(13) 1 calc PR A 2
H44D H 0.2609 0.0789 1.2604 0.053 Uiso 0.577(13) 1 calc PR A 2
C45B C 0.17221(19) 0.17192(14) 1.20632(16) 0.0358(5) Uani 0.577(13) 1 d P A 2
H45C H 0.2384 0.2056 1.2213 0.043 Uiso 0.577(13) 1 calc PR A 2
H45D H 0.1208 0.1760 1.2602 0.043 Uiso 0.577(13) 1 calc PR A 2
C46B C 0.10756(17) 0.19512(12) 1.10974(15) 0.0333(4) Uani 0.577(13) 1 d P A 2
H46C H 0.0373 0.1645 1.0979 0.040 Uiso 0.577(13) 1 calc PR A 2
H46D H 0.0841 0.2479 1.1136 0.040 Uiso 0.577(13) 1 calc PR A 2
N31C N 0.2786(6) 0.3606(4) 0.8719(5) 0.0174(4) Uani 0.30 1 d PD B 3
O31C O 0.340(2) 0.4225(12) 0.8421(17) 0.0245(9) Uani 0.30 1 d PD B 3
H31C H 0.2809(15) 0.4318(9) 0.7761(13) 0.029 Uiso 0.30 1 d P C 3
C32C C 0.318(5) 0.2919(8) 0.846(3) 0.0235(14) Uani 0.30 1 d PD B 3
N32C N 0.3677(12) 0.2877(11) 0.7619(9) 0.0249(7) Uani 0.30 1 d PD B 3
H32E H 0.3978 0.2453 0.7440 0.030 Uiso 0.30 1 calc PR B 3
H32F H 0.3704 0.3272 0.7241 0.030 Uiso 0.30 1 calc PR B 3
N33C N 0.3124(7) 0.2319(6) 0.9063(6) 0.0223(7) Uani 0.30 1 d PD B 3
C34C C 0.2655(4) 0.2419(3) 0.9932(3) 0.0214(4) Uani 0.30 1 d PD B 3
C35C C 0.2286(5) 0.3118(4) 1.0239(5) 0.0225(4) Uani 0.30 1 d PD B 3
H35C H 0.2035 0.3187 1.0877 0.027 Uiso 0.30 1 calc PR B 3
C36C C 0.230(5) 0.3693(9) 0.959(3) 0.0264(12) Uani 0.30 1 d PD B 3
N36C N 0.201(2) 0.4390(9) 0.9797(18) 0.0273(10) Uani 0.30 1 d PD B 3
H36E H 0.1787 0.4502 1.0380 0.033 Uiso 0.30 1 calc PR B 3
H36F H 0.2031 0.4739 0.9347 0.033 Uiso 0.30 1 calc PR B 3
N41C N 0.2640(4) 0.1801(2) 1.0501(3) 0.0299(3) Uani 0.30 1 d P B 3
C42C C 0.2633(7) 0.1050(4) 1.0089(7) 0.0356(17) Uani 0.30 1 d P B 3
H42E H 0.3217 0.0742 1.0467 0.043 Uiso 0.30 1 calc PR B 3
H42F H 0.2839 0.1073 0.9402 0.043 Uiso 0.30 1 calc PR B 3
C43C C 0.1485(6) 0.0696(3) 1.0118(4) 0.0446(13) Uani 0.30 1 d P B 3
H43E H 0.1527 0.0174 0.9889 0.054 Uiso 0.30 1 calc PR B 3
H43F H 0.0924 0.0963 0.9663 0.054 Uiso 0.30 1 calc PR B 3
C44C C 0.1068(5) 0.0704(3) 1.1140(5) 0.0452(13) Uani 0.30 1 d P B 3
H44E H 0.1554 0.0369 1.1573 0.054 Uiso 0.30 1 calc PR B 3
H44F H 0.0269 0.0518 1.1113 0.054 Uiso 0.30 1 calc PR B 3
C45C C 0.1117(5) 0.1497(3) 1.1570(4) 0.0402(12) Uani 0.30 1 d P B 3
H45E H 0.0542 0.1816 1.1201 0.048 Uiso 0.30 1 calc PR B 3
H45F H 0.0933 0.1483 1.2264 0.048 Uiso 0.30 1 calc PR B 3
C46C C 0.2312(4) 0.1819(3) 1.1504(3) 0.0321(9) Uani 0.30 1 d P B 3
H46E H 0.2327 0.2339 1.1742 0.039 Uiso 0.30 1 calc PR B 3
H46F H 0.2873 0.1529 1.1931 0.039 Uiso 0.30 1 calc PR B 3
C51 C -0.00600(11) 0.38902(7) 0.16914(9) 0.0240(2) Uani 1 1 d . . .
O50 O 0.00992(8) 0.43054(5) 0.09486(6) 0.0291(2) Uani 1 1 d . . .
O51 O -0.09474(9) 0.35217(6) 0.17630(7) 0.0325(2) Uani 1 1 d . . .
C52 C 0.09011(12) 0.38624(9) 0.24980(10) 0.0345(3) Uani 1 1 d . . .
H52A H 0.1471 0.4252 0.2373 0.041 Uiso 1 1 calc R . .
H52B H 0.1291 0.3374 0.2473 0.041 Uiso 1 1 calc R . .
C53 C 0.05134(11) 0.39740(7) 0.35241(9) 0.0266(3) Uani 1 1 d . . .
H53A H 0.0193 0.4482 0.3575 0.032 Uiso 1 1 calc R . .
H53B H -0.0104 0.3613 0.3634 0.032 Uiso 1 1 calc R . .
C54 C 0.14923(13) 0.38713(8) 0.43124(10) 0.0329(3) Uani 1 1 d . . .
H54A H 0.1717 0.3340 0.4337 0.040 Uiso 1 1 calc R . .
H54B H 0.2163 0.4162 0.4131 0.040 Uiso 1 1 calc R . .
C55 C 0.11936(12) 0.41106(8) 0.53191(9) 0.0308(3) Uani 1 1 d . . .
H55A H 0.0591 0.3773 0.5531 0.037 Uiso 1 1 calc R . .
H55B H 0.0861 0.4617 0.5267 0.037 Uiso 1 1 calc R . .
C56 C 0.21789(11) 0.41176(7) 0.61071(9) 0.0251(2) Uani 1 1 d . . .
O56 O 0.19752(8) 0.44603(5) 0.69011(6) 0.0287(2) Uani 1 1 d . . .
O57 O 0.31028(8) 0.38052(6) 0.59791(7) 0.0313(2) Uani 1 1 d . . .

loop_
_atom_site_aniso_label
_atom_site_aniso_U_11
_atom_site_aniso_U_22
_atom_site_aniso_U_33
_atom_site_aniso_U_23
_atom_site_aniso_U_13
_atom_site_aniso_U_12
N11 0.0284(5) 0.0238(5) 0.0190(5) -0.0049(4) 0.0070(4) -0.0009(4)
O11 0.0327(5) 0.0270(5) 0.0216(4) -0.0064(3) 0.0073(4) 0.0038(4)
N12 0.0415(7) 0.0241(5) 0.0223(5) -0.0017(4) 0.0120(5) -0.0007(4)
N13 0.0297(6) 0.0266(5) 0.0220(5) -0.0053(4) 0.0055(4) -0.0036(4)
C14 0.0232(6) 0.0253(6) 0.0210(5) -0.0057(4) 0.0025(4) -0.0035(4)
C16 0.0247(6) 0.0271(6) 0.0205(5) -0.0020(4) 0.0020(4) -0.0051(4)
C15 0.0261(6) 0.0222(5) 0.0215(5) -0.0031(4) 0.0042(4) -0.0047(4)
N16 0.0349(6) 0.0307(6) 0.0259(5) -0.0030(4) 0.0111(5) -0.0083(5)
C12 0.0253(6) 0.0265(6) 0.0175(5) -0.0027(4) 0.0032(4) -0.0011(4)
N21 0.0316(6) 0.0299(6) 0.0327(6) -0.0124(5) 0.0094(5) -0.0044(4)
C22 0.0513(9) 0.0245(6) 0.0357(7) -0.0069(6) -0.0006(6) 0.0053(6)
C23 0.0536(10) 0.0252(7) 0.0401(8) -0.0051(6) -0.0015(7) -0.0092(6)
C24 0.0440(9) 0.0334(7) 0.0334(7) -0.0120(6) -0.0050(6) 0.0035(6)
C25 0.0347(8) 0.0391(8) 0.0333(7) -0.0108(6) 0.0104(6) -0.0033(6)
C26 0.0322(7) 0.0488(9) 0.0378(8) -0.0206(7) 0.0158(6) -0.0107(6)
N31A 0.0135(11) 0.0234(5) 0.0146(7) -0.0014(5) -0.0026(7) -0.0038(7)
O31A 0.0307(17) 0.0262(7) 0.017(2) 0.0031(10) 0.0014(17) -0.0052(9)
C32A 0.021(3) 0.0287(6) 0.0203(16) -0.0037(6) 0.001(2) 0.0016(8)
N32A 0.022(2) 0.0329(6) 0.0203(13) -0.0031(10) 0.0032(12) 0.0044(15)
N33A 0.0212(19) 0.0250(6) 0.0208(9) -0.0008(6) 0.0018(12) 0.0050(13)
C34A 0.0197(11) 0.0254(7) 0.0186(8) 0.0018(6) -0.0011(8) 0.0041(9)
C35A 0.0224(12) 0.0271(6) 0.0181(9) 0.0007(6) 0.0017(7) 0.0038(9)
C36A 0.032(3) 0.0275(9) 0.0200(7) -0.0016(10) 0.0070(13) 0.0020(16)
N36A 0.034(3) 0.0264(9) 0.0223(16) -0.0043(8) 0.0059(15) 0.0030(11)
N41A 0.0384(8) 0.0246(7) 0.0278(7) 0.0047(6) 0.0091(7) 0.0051(6)
C42A 0.068(3) 0.0257(12) 0.0381(16) 0.0005(10) 0.0093(17) 0.0049(17)
C43A 0.0732(18) 0.0357(12) 0.0461(13) 0.0100(10) 0.0095(13) 0.0262(12)
C44A 0.0484(14) 0.0441(12) 0.0402(12) 0.0174(10) 0.0007(10) 0.0061(10)
C45A 0.0286(11) 0.0492(13) 0.0306(10) 0.0099(9) 0.0075(8) 0.0037(9)
C46A 0.0277(10) 0.0408(11) 0.0325(10) 0.0140(9) 0.0093(8) 0.0051(8)
N31B 0.0135(11) 0.0234(5) 0.0146(7) -0.0014(5) -0.0026(7) -0.0038(7)
O31B 0.0307(17) 0.0262(7) 0.017(2) 0.0031(10) 0.0014(17) -0.0052(9)
C32B 0.032(3) 0.0275(9) 0.0200(7) -0.0016(10) 0.0070(13) 0.0020(16)
N32B 0.034(3) 0.0264(9) 0.0223(16) -0.0043(8) 0.0059(15) 0.0030(11)
N33B 0.0224(12) 0.0271(6) 0.0181(9) 0.0007(6) 0.0017(7) 0.0038(9)
C34B 0.0197(11) 0.0254(7) 0.0186(8) 0.0018(6) -0.0011(8) 0.0041(9)
C35B 0.0212(19) 0.0250(6) 0.0208(9) -0.0008(6) 0.0018(12) 0.0050(13)
C36B 0.021(3) 0.0287(6) 0.0203(16) -0.0037(6) 0.001(2) 0.0016(8)
N36B 0.022(2) 0.0329(6) 0.0203(13) -0.0031(10) 0.0032(12) 0.0044(15)
N41B 0.0384(8) 0.0246(7) 0.0278(7) 0.0047(6) 0.0091(7) 0.0051(6)
C42B 0.068(3) 0.0257(12) 0.0381(16) 0.0005(10) 0.0093(17) 0.0049(17)
C43B 0.0732(18) 0.0357(12) 0.0461(13) 0.0100(10) 0.0095(13) 0.0262(12)
C44B 0.0484(14) 0.0441(12) 0.0402(12) 0.0174(10) 0.0007(10) 0.0061(10)
C45B 0.0286(11) 0.0492(13) 0.0306(10) 0.0099(9) 0.0075(8) 0.0037(9)
C46B 0.0277(10) 0.0408(11) 0.0325(10) 0.0140(9) 0.0093(8) 0.0051(8)
N31C 0.0135(11) 0.0234(5) 0.0146(7) -0.0014(5) -0.0026(7) -0.0038(7)
O31C 0.0307(17) 0.0262(7) 0.017(2) 0.0031(10) 0.0014(17) -0.0052(9)
C32C 0.021(3) 0.0287(6) 0.0203(16) -0.0037(6) 0.001(2) 0.0016(8)
N32C 0.022(2) 0.0329(6) 0.0203(13) -0.0031(10) 0.0032(12) 0.0044(15)
N33C 0.0212(19) 0.0250(6) 0.0208(9) -0.0008(6) 0.0018(12) 0.0050(13)
C34C 0.0197(11) 0.0254(7) 0.0186(8) 0.0018(6) -0.0011(8) 0.0041(9)
C35C 0.0224(12) 0.0271(6) 0.0181(9) 0.0007(6) 0.0017(7) 0.0038(9)
C36C 0.032(3) 0.0275(9) 0.0200(7) -0.0016(10) 0.0070(13) 0.0020(16)
N36C 0.034(3) 0.0264(9) 0.0223(16) -0.0043(8) 0.0059(15) 0.0030(11)
N41C 0.0384(8) 0.0246(7) 0.0278(7) 0.0047(6) 0.0091(7) 0.0051(6)
C42C 0.057(5) 0.018(2) 0.034(3) -0.0011(19) 0.022(3) 0.003(3)
C43C 0.054(4) 0.033(3) 0.044(3) -0.005(2) -0.007(3) 0.005(2)
C44C 0.035(3) 0.044(3) 0.059(4) -0.001(3) 0.016(2) -0.004(2)
C45C 0.038(3) 0.043(3) 0.041(3) 0.004(2) 0.015(2) 0.010(2)
C46C 0.041(3) 0.033(2) 0.023(2) 0.0017(17) 0.0066(18) 0.0015(19)
C51 0.0280(6) 0.0242(6) 0.0207(5) -0.0057(4) 0.0067(4) 0.0005(4)
O50 0.0382(5) 0.0303(5) 0.0199(4) -0.0050(3) 0.0098(4) -0.0085(4)
O51 0.0366(5) 0.0375(5) 0.0236(4) 0.0010(4) 0.0044(4) -0.0119(4)
C52 0.0296(7) 0.0498(9) 0.0244(6) -0.0087(6) 0.0037(5) 0.0055(6)
C53 0.0283(6) 0.0301(6) 0.0214(6) -0.0012(5) 0.0029(5) 0.0014(5)
C54 0.0372(8) 0.0371(7) 0.0242(6) -0.0035(5) -0.0001(5) 0.0120(6)
C55 0.0303(7) 0.0415(7) 0.0210(6) 0.0011(5) 0.0044(5) 0.0051(5)
C56 0.0309(6) 0.0255(6) 0.0195(5) 0.0034(4) 0.0063(5) 0.0008(5)
O56 0.0349(5) 0.0321(5) 0.0198(4) 0.0005(4) 0.0068(4) 0.0039(4)
O57 0.0319(5) 0.0390(5) 0.0234(4) -0.0014(4) 0.0049(4) 0.0070(4)

loop_
_atom_type_symbol
_atom_type_description
_atom_type_scat_dispersion_real
_atom_type_scat_dispersion_imag
_atom_type_scat_source
C C 0.0033 0.0016 'International Tables Vol C Tables 4.2.6.8 and 6.1.1.4'
H H 0.0000 0.0000 'International Tables Vol C Tables 4.2.6.8 and 6.1.1.4'
N N 0.0061 0.0033 'International Tables Vol C Tables 4.2.6.8 and 6.1.1.4'
O O 0.0106 0.0060 'International Tables Vol C Tables 4.2.6.8 and 6.1.1.4'

loop_
_geom_angle_atom_site_label_1
_geom_angle_atom_site_label_2
_geom_angle_atom_site_label_3
_geom_angle
C16 N11 C12 121.08(10)
C16 N11 O11 119.96(9)
C12 N11 O11 118.72(10)
N11 O11 H11 104.5(10)
C12 N12 H12A 120.0
C12 N12 H12B 120.0
H12A N12 H12B 120.0
C12 N13 C14 118.85(10)
N21 C14 N13 116.60(11)
N21 C14 C15 122.23(12)
N13 C14 C15 121.16(11)
N16 C16 C15 124.34(12)
N16 C16 N11 116.71(11)
C15 C16 N11 118.95(11)
C16 C15 C14 118.71(11)
C16 C15 H15 120.6
C14 C15 H15 120.6
C16 N16 H16A 120.0
C16 N16 H16B 120.0
H16A N16 H16B 120.0
N13 C12 N12 121.58(11)
N13 C12 N11 121.22(11)
N12 C12 N11 117.20(11)
C14 N21 C22 124.43(12)
C14 N21 C26 121.85(12)
C22 N21 C26 113.05(11)
N21 C22 C23 110.08(12)
N21 C22 H22A 109.6
C23 C22 H22A 109.6
N21 C22 H22B 109.6
C23 C22 H22B 109.6
H22A C22 H22B 108.2
C24 C23 C22 111.20(13)
C24 C23 H23A 109.4
C22 C23 H23A 109.4
C24 C23 H23B 109.4
C22 C23 H23B 109.4
H23A C23 H23B 108.0
C23 C24 C25 111.24(12)
C23 C24 H24A 109.4
C25 C24 H24A 109.4
C23 C24 H24B 109.4
C25 C24 H24B 109.4
H24A C24 H24B 108.0
C26 C25 C24 110.49(14)
C26 C25 H25A 109.6
C24 C25 H25A 109.6
C26 C25 H25B 109.6
C24 C25 H25B 109.6
H25A C25 H25B 108.1
N21 C26 C25 109.74(11)
N21 C26 H26A 109.7
C25 C26 H26A 109.7
N21 C26 H26B 109.7
C25 C26 H26B 109.7
H26A C26 H26B 108.2
C36A N31A C32A 120.7(5)
C36A N31A O31A 118.9(6)
C32A N31A O31A 120.1(5)
N31A O31A H31A 109.9(12)
N31A O31A H31B 109.9(12)
N31A O31A H31C 109.9(12)
N32A C32A N33A 123.7(6)
N32A C32A N31A 116.6(6)
N33A C32A N31A 119.7(5)
C32A N32A H32A 120.0
C32A N32A H32B 120.0
H32A N32A H32B 120.0
C32A N33A C34A 119.0(4)
C32A N33A H35B 120.4
C34A N33A H35B 120.5
N41A C34A C35A 117.43(17)
N41A C34A N33A 121.1(2)
C35A C34A N33A 121.5(2)
C34A C35A C36A 118.4(3)
C34A C35A H35A 120.4
C36A C35A H35A 121.1
N36A C36A N31A 117.7(7)
N36A C36A C35A 121.7(6)
N31A C36A C35A 120.6(5)
C36A N36A H36A 120.0
C36A N36A H36B 120.0
H36A N36A H36B 120.0
C34A N41A C42A 124.6(2)
C34A N41A C46A 122.42(16)
C42A N41A C46A 112.59(19)
N41A C42A C43A 109.2(3)
N41A C42A H42A 109.8
C43A C42A H42A 109.8
N41A C42A H42B 109.8
C43A C42A H42B 109.8
H42A C42A H42B 108.3
C44A C43A C42A 110.0(2)
C44A C43A H43A 109.7
C42A C43A H43A 109.7
C44A C43A H43B 109.7
C42A C43A H43B 109.7
H43A C43A H43B 108.2
C45A C44A C43A 110.06(18)
C45A C44A H44A 109.6
C43A C44A H44A 109.6
C45A C44A H44B 109.6
C43A C44A H44B 109.6
H44A C44A H44B 108.2
C44A C45A C46A 110.0(2)
C44A C45A H45A 109.7
C46A C45A H45A 109.7
C44A C45A H45B 109.7
C46A C45A H45B 109.7
H45A C45A H45B 108.2
N41A C46A C45A 110.32(16)
N41A C46A H46A 109.6
C45A C46A H46A 109.6
N41A C46A H46B 109.6
C45A C46A H46B 109.6
H46A C46A H46B 108.1
C32C N31C C36C 119.7(9)
C32C N31C O31C 116.5(18)
C36C N31C O31C 114.9(18)
N31C O31C H31A 93.1(17)
N31C O31C H31B 93.1(17)
N31C O31C H31C 93.1(17)
N32C C32C N33C 121.6(14)
N32C C32C N31C 116.8(13)
N33C C32C N31C 121.5(11)
C32C N32C H32E 120.0
C32C N32C H32F 120.0
H32E N32C H32F 120.0
C34C N33C C32C 117.9(9)
C34C N33C H35B 115.8
C32C N33C H35B 118.9
N41C C34C N33C 114.7(6)
N41C C34C C35C 122.8(5)
N33C C34C C35C 122.4(6)
C36C C35C C34C 117.7(8)
C36C C35C H35A 104.1
C34C C35C H35A 122.7
C36C C35C H35C 121.1
C34C C35C H35C 121.2
N36C C36C C35C 124.2(17)
N36C C36C N31C 114.7(14)
C35C C36C N31C 120.4(12)
C36C N36C H36E 120.0
C36C N36C H36F 120.0
H36E N36C H36F 120.0
C34C N41C C46C 122.7(4)
C34C N41C C42C 122.3(5)
C46C N41C C42C 113.0(4)
N41C C42C C43C 111.2(5)
N41C C42C H42E 109.4
C43C C42C H42E 109.4
N41C C42C H42F 109.4
C43C C42C H42F 109.4
H42E C42C H42F 108.0
C42C C43C C44C 112.1(5)
C42C C43C H43E 109.2
C44C C43C H43E 109.2
C42C C43C H43F 109.2
C44C C43C H43F 109.2
H43E C43C H43F 107.9
C43C C44C C45C 110.9(5)
C43C C44C H44E 109.5
C45C C44C H44E 109.5
C43C C44C H44F 109.5
C45C C44C H44F 109.5
H44E C44C H44F 108.0
C46C C45C C44C 109.6(4)
C46C C45C H45E 109.8
C44C C45C H45E 109.8
C46C C45C H45F 109.8
C44C C45C H45F 109.8
H45E C45C H45F 108.2
N41C C46C C45C 111.2(4)
N41C C46C H46E 109.4
C45C C46C H46E 109.4
N41C C46C H46F 109.4
C45C C46C H46F 109.4
H46E C46C H46F 108.0
O51 C51 O50 123.15(12)
O51 C51 C52 120.11(12)
O50 C51 C52 116.75(12)
C51 C52 C53 114.22(11)
C51 C52 H52A 108.7
C53 C52 H52A 108.7
C51 C52 H52B 108.7
C53 C52 H52B 108.7
H52A C52 H52B 107.6
C54 C53 C52 112.07(11)
C54 C53 H53A 109.2
C52 C53 H53A 109.2
C54 C53 H53B 109.2
C52 C53 H53B 109.2
H53A C53 H53B 107.9
C55 C54 C53 113.38(11)
C55 C54 H54A 108.9
C53 C54 H54A 108.9
C55 C54 H54B 108.9
C53 C54 H54B 108.9
H54A C54 H54B 107.7
C54 C55 C56 115.71(11)
C54 C55 H55A 108.4
C56 C55 H55A 108.4
C54 C55 H55B 108.4
C56 C55 H55B 108.4
H55A C55 H55B 107.4
O57 C56 O56 123.85(13)
O57 C56 C55 121.08(11)
O56 C56 C55 115.06(11)

loop_
_geom_bond_atom_site_label_1
_geom_bond_atom_site_label_2
_geom_bond_distance
N11 C16 1.3678(16)
N11 C12 1.3709(15)
N11 O11 1.3841(13)
O11 H11 0.977(17)
N12 C12 1.3313(16)
N12 H12A 0.8800
N12 H12B 0.8800
N13 C12 1.3294(15)
N13 C14 1.3700(16)
C14 N21 1.3447(16)
C14 C15 1.4011(16)
C16 N16 1.3411(15)
C16 C15 1.3654(17)
C15 H15 0.9500
N16 H16A 0.8800
N16 H16B 0.8800
N21 C22 1.4533(19)
N21 C26 1.4700(18)
C22 C23 1.524(2)
C22 H22A 0.9900
C22 H22B 0.9900
C23 C24 1.517(2)
C23 H23A 0.9900
C23 H23B 0.9900
C24 C25 1.520(2)
C24 H24A 0.9900
C24 H24B 0.9900
C25 C26 1.519(2)
C25 H25A 0.9900
C25 H25B 0.9900
C26 H26A 0.9900
C26 H26B 0.9900
N31A C36A 1.369(6)
N31A C32A 1.369(5)
N31A O31A 1.393(5)
O31A H31A 0.92(2)
O31A H31B 0.92(2)
O31A H31C 0.92(2)
C32A N32A 1.340(6)
C32A N33A 1.365(8)
N32A H32A 0.8800
N32A H32B 0.8800
N33A C34A 1.392(4)
N33A H35B 0.9639
C34A N41A 1.351(2)
C34A C35A 1.363(3)
C35A C36A 1.370(8)
C35A H35A 0.9497
C36A N36A 1.335(5)
N36A H36A 0.8800
N36A H36B 0.8800
N41A C42A 1.446(4)
N41A C46A 1.470(2)
C42A C43A 1.538(5)
C42A H42A 0.9900
C42A H42B 0.9900
C43A C44A 1.525(4)
C43A H43A 0.9900
C43A H43B 0.9900
C44A C45A 1.516(3)
C44A H44A 0.9900
C44A H44B 0.9900
C45A C46A 1.525(3)
C45A H45A 0.9900
C45A H45B 0.9900
C46A H46A 0.9900
C46A H46B 0.9900
N31C C32C 1.373(12)
N31C C36C 1.375(12)
N31C O31C 1.403(12)
O31C H31A 1.11(3)
O31C H31B 1.11(3)
O31C H31C 1.11(3)
C32C N32C 1.332(12)
C32C N33C 1.360(14)
N32C H32E 0.8800
N32C H32F 0.8800
N33C C34C 1.359(9)
N33C H35B 0.9714
C34C N41C 1.357(6)
C34C C35C 1.403(8)
C35C C36C 1.359(15)
C35C H35A 1.1362
C35C H35C 0.9500
C36C N36C 1.334(12)
N36C H36E 0.8800
N36C H36F 0.8800
N41C C46C 1.453(6)
N41C C42C 1.462(9)
C42C C43C 1.487(10)
C42C H42E 0.9900
C42C H42F 0.9900
C43C C44C 1.516(8)
C43C H43E 0.9900
C43C H43F 0.9900
C44C C45C 1.539(8)
C44C H44E 0.9900
C44C H44F 0.9900
C45C C46C 1.519(8)
C45C H45E 0.9900
C45C H45F 0.9900
C46C H46E 0.9900
C46C H46F 0.9900
C51 O51 1.2400(15)
C51 O50 1.2854(15)
C51 C52 1.5098(19)
C52 C53 1.5217(17)
C52 H52A 0.9900
C52 H52B 0.9900
C53 C54 1.5180(19)
C53 H53A 0.9900
C53 H53B 0.9900
C54 C55 1.5094(18)
C54 H54A 0.9900
C54 H54B 0.9900
C55 C56 1.5118(19)
C55 H55A 0.9900
C55 H55B 0.9900
C56 O57 1.2409(16)
C56 O56 1.2866(15)

loop_
_geom_hbond_atom_site_label_D
_geom_hbond_atom_site_label_H
_geom_hbond_atom_site_label_A
_geom_hbond_distance_DH
_geom_hbond_distance_HA
_geom_hbond_distance_DA
_geom_hbond_angle_DHA
_geom_hbond_site_symmetry_A
O11 H11 O50 0.977(17) 1.525(18) 2.5002(14) 175.3(16) .
O31A H31A O56 0.92(2) 1.487(19) 2.408(9) 177.6(16) .
N16 H16B O51 0.88 2.31 2.9163(15) 126.5 .
N16 H16A O57 0.88 2.01 2.8728(15) 165.2 4_565
N12 H12A O56 0.88 2.07 2.8573(14) 148.7 1_554
N12 H12B O50 0.88 2.14 2.9340(14) 150.5 3_565
N32A H32A O51 0.88 2.00 2.864(7) 166.8 4_666
N32C H32F O57 0.88 2.05 2.831(17) 147.8 .
N36A H36B O50 0.88 2.16 2.915(10) 144.2 1_556

loop_
_geom_torsion_atom_site_label_1
_geom_torsion_atom_site_label_2
_geom_torsion_atom_site_label_3
_geom_torsion_atom_site_label_4
_geom_torsion
C12 N13 C14 N21 -177.72(12)
C12 N13 C14 C15 1.25(19)
C12 N11 C16 N16 179.66(12)
O11 N11 C16 N16 -5.99(18)
C12 N11 C16 C15 -0.11(19)
O11 N11 C16 C15 174.24(11)
N16 C16 C15 C14 -178.20(12)
N11 C16 C15 C14 1.55(19)
N21 C14 C15 C16 176.75(12)
N13 C14 C15 C16 -2.16(19)
C14 N13 C12 N12 -178.86(12)
C14 N13 C12 N11 0.26(19)
C16 N11 C12 N13 -0.84(19)
O11 N11 C12 N13 -175.26(11)
C16 N11 C12 N12 178.32(12)
O11 N11 C12 N12 3.90(18)
N13 C14 N21 C22 -172.07(13)
C15 C14 N21 C22 9.0(2)
N13 C14 N21 C26 -2.13(19)
C15 C14 N21 C26 178.92(13)
C14 N21 C22 C23 111.58(16)
C26 N21 C22 C23 -59.15(17)
N21 C22 C23 C24 54.54(17)
C22 C23 C24 C25 -52.76(18)
C23 C24 C25 C26 53.64(17)
C14 N21 C26 C25 -110.74(15)
C22 N21 C26 C25 60.25(17)
C24 C25 C26 N21 -56.13(16)
C36A N31A C32A N32A 178.5(15)
O31A N31A C32A N32A 5(3)
C36A N31A C32A N33A 0(3)
O31A N31A C32A N33A -173.2(14)
N32A C32A N33A C34A -179.3(16)
N31A C32A N33A C34A -1(3)
C32A N33A C34A N41A -177.1(13)
C32A N33A C34A C35A 3.2(13)
N41A C34A C35A C36A 175.8(14)
N33A C34A C35A C36A -4.5(14)
C32A N31A C36A N36A -179.5(16)
O31A N31A C36A N36A -6(3)
C32A N31A C36A C35A -1(3)
O31A N31A C36A C35A 172.0(15)
C34A C35A C36A N36A -178.4(16)
C34A C35A C36A N31A 4(3)
C35A C34A N41A C42A -169.3(3)
N33A C34A N41A C42A 11.1(4)
C35A C34A N41A C46A 2.7(3)
N33A C34A N41A C46A -176.9(2)
C34A N41A C42A C43A 112.3(3)
C46A N41A C42A C43A -60.4(3)
N41A C42A C43A C44A 58.1(3)
C42A C43A C44A C45A -56.4(3)
C43A C44A C45A C46A 55.3(3)
C34A N41A C46A C45A -112.9(2)
C42A N41A C46A C45A 60.0(3)
C44A C45A C46A N41A -56.1(2)
C36C N31C C32C N32C -178(4)
O31C N31C C32C N32C -32(6)
C36C N31C C32C N33C -1(8)
O31C N31C C32C N33C 144(4)
N32C C32C N33C C34C 177(4)
N31C C32C N33C C34C 0(7)
C32C N33C C34C N41C -179(3)
C32C N33C C34C C35C -3(3)
N41C C34C C35C C36C -178(3)
N33C C34C C35C C36C 7(3)
C34C C35C C36C N36C -178(4)
C34C C35C C36C N31C -8(7)
C32C N31C C36C N36C 176(4)
O31C N31C C36C N36C 30(6)
C32C N31C C36C C35C 5(8)
O31C N31C C36C C35C -141(4)
N33C C34C N41C C46C 171.9(6)
C35C C34C N41C C46C -4.2(8)
N33C C34C N41C C42C -25.7(8)
C35C C34C N41C C42C 158.2(6)
C34C N41C C42C C43C -106.6(6)
C46C N41C C42C C43C 57.3(8)
N41C C42C C43C C44C -53.9(8)
C42C C43C C44C C45C 52.6(7)
C43C C44C C45C C46C -52.6(7)
C34C N41C C46C C45C 105.1(5)
C42C N41C C46C C45C -58.7(6)
C44C C45C C46C N41C 55.6(6)
O51 C51 C52 C53 -48.68(18)
O50 C51 C52 C53 131.55(13)
C51 C52 C53 C54 174.80(12)
C52 C53 C54 C55 169.68(13)
C53 C54 C55 C56 -172.20(12)
C54 C55 C56 O57 -14.03(19)
C54 C55 C56 O56 166.58(12)
